data_1543462
loop_
_publ_author_name
'Partl, Gabriel'
'Lampl, Martin'
'Laus, Gerhard'
'Wurst, Klaus'
'Huppertz, Hubert'
'Schottenberger, Herwig'

_publ_section_title
;
 1,3-Dimethoxy-2-methylimidazolium bis(trifluoromethanesulfonyl)imide
;
_journal_coeditor_code HB4048
_journal_issue 5
_journal_name_full IUCrData
_journal_page_first x160824
_journal_paper_doi 10.1107/S2414314616008245
_journal_volume 1
_journal_year 2016
_chemical_formula_iupac 'C6 H11 N2 O2 +, C2 F6 N O4 S2 -'
_chemical_formula_moiety 'C6 H11 N2 O2 +, C2 F6 N O4 S2 -'
_chemical_formula_sum 'C8 H11 F6 N3 O6 S2'
_chemical_formula_weight 423.32
_chemical_name_systematic
;
1,3-Dimethoxy-2-methylimidazolium bis(trifluoromethanesulfonyl)imide
;
_space_group_crystal_system monoclinic
_space_group_IT_number 9
_space_group_name_Hall 'C -2yc'
_space_group_name_H-M_alt 'C 1 c 1'
_symmetry_space_group_name_Hall 'C -2yc'
_symmetry_space_group_name_H-M 'C 1 c 1'
_atom_sites_solution_hydrogens geom
_audit_creation_method SHELXL-2014/7
_cell_angle_alpha 90
_cell_angle_beta 98.1790(10)
_cell_angle_gamma 90
_cell_formula_units_Z 4
_cell_length_a 12.4858(6)
_cell_length_b 14.0212(6)
_cell_length_c 9.8480(4)
_cell_measurement_reflns_used 9895
_cell_measurement_temperature 183(2)
_cell_measurement_theta_max 25.2
_cell_measurement_theta_min 2.8
_cell_volume 1706.51(13)
_computing_cell_refinement
;
SAINT (Bruker, 2012)
;
_computing_data_collection
;
APEX2 (Bruker, 2012)
;
_computing_data_reduction
;
SAINT (Bruker, 2012)
;
_computing_molecular_graphics
;
ORTEP-3 for Windows (Farrugia, 2012)
;
_computing_publication_material
;
Mercury (Macrae <i>et al.</i>,  2006)
;
_computing_structure_refinement
;
SHELXL2014 (Sheldrick, 2015b)
;
_computing_structure_solution
;
SHELXT (Sheldrick, 2015a)
;
_diffrn_ambient_temperature 183(2)
_diffrn_detector_area_resol_mean 10.4
_diffrn_measured_fraction_theta_full 0.999
_diffrn_measured_fraction_theta_max 0.999
_diffrn_measurement_device_type 'Bruker D8 QUEST PHOTON 100'
_diffrn_measurement_method '\f and \w scans'
_diffrn_radiation_monochromator 'multi layered optics'
_diffrn_radiation_type MoK\a
_diffrn_radiation_wavelength 0.71073
_diffrn_reflns_av_R_equivalents 0.0272
_diffrn_reflns_limit_h_max 14
_diffrn_reflns_limit_h_min -14
_diffrn_reflns_limit_k_max 16
_diffrn_reflns_limit_k_min -16
_diffrn_reflns_limit_l_max 11
_diffrn_reflns_limit_l_min -11
_diffrn_reflns_number 24313
_diffrn_reflns_theta_full 25.242
_diffrn_reflns_theta_max 25.248
_diffrn_reflns_theta_min 2.197
_exptl_absorpt_coefficient_mu 0.404
_exptl_absorpt_correction_T_max 0.914
_exptl_absorpt_correction_T_min 0.851
_exptl_absorpt_correction_type multi-scan
_exptl_absorpt_process_details
;
(SADABS; Bruker, 2012)
;
_exptl_crystal_colour colourless
_exptl_crystal_density_diffrn 1.648
_exptl_crystal_description prism
_exptl_crystal_F_000 856
_exptl_crystal_size_max 0.180
_exptl_crystal_size_mid 0.160
_exptl_crystal_size_min 0.120
_refine_diff_density_max 0.345
_refine_diff_density_min -0.227
_refine_ls_abs_structure_details
;
Flack <i>x</i> determined using 1476 quotients
[(<i>I</i>^+^)-(<i>I</i>^-^)]/[(<i>I</i>^+^)+(<i>I</i>^-^)]
(Parsons <i>et al.</i>,  2013)
;
_refine_ls_abs_structure_Flack 0.493(15)
_refine_ls_extinction_coef 0.0046(10)
_refine_ls_extinction_expression Fc^*^=kFc[1+0.001xFc^2^\l^3^/sin(2\q)]^-1/4^
_refine_ls_extinction_method
;
SHELXL2014 (Sheldrick, 2015b)
;
_refine_ls_goodness_of_fit_ref 1.051
_refine_ls_hydrogen_treatment constr
_refine_ls_matrix_type full
_refine_ls_number_parameters 228
_refine_ls_number_reflns 3088
_refine_ls_number_restraints 2
_refine_ls_restrained_S_all 1.050
_refine_ls_R_factor_all 0.0334
_refine_ls_R_factor_gt 0.0326
_refine_ls_shift/su_max 0.000
_refine_ls_shift/su_mean 0.000
_refine_ls_structure_factor_coef Fsqd
_refine_ls_weighting_details 'w=1/[\s^2^(Fo^2^)+(0.0576P)^2^+1.0708P] where P=(Fo^2^+2Fc^2^)/3'
_refine_ls_weighting_scheme calc
_refine_ls_wR_factor_gt 0.0906
_refine_ls_wR_factor_ref 0.0915
_reflns_number_gt 3020
_reflns_number_total 3088
_reflns_threshold_expression 'I > 2\s(I)'
_cod_data_source_file hb4048sup1.cif
_cod_data_source_block I
_cod_database_code 1543462
_shelx_space_group_comment
;
The symmetry employed for this shelxl refinement is uniquely defined
by the following loop, which should always be used as a source of
symmetry information in preference to the above space-group names.
They are only intended as comments.
;
_shelx_estimated_absorpt_t_min 0.931
_shelx_estimated_absorpt_t_max 0.953

loop_
_space_group_symop_operation_xyz
'x, y, z'
'x, -y, z+1/2'
'x+1/2, y+1/2, z'
'x+1/2, -y+1/2, z+1/2'

loop_
_atom_site_type_symbol
_atom_site_label
_atom_site_fract_x
_atom_site_fract_y
_atom_site_fract_z
_atom_site_U_iso_or_equiv
_atom_site_adp_type
_atom_site_calc_flag
_atom_site_occupancy
S S1 0.40336(7) 0.15962(7) 0.69953(9) 0.0461(3) Uani d 1
S S2 0.36096(7) 0.35188(7) 0.65521(8) 0.0441(3) Uani d 1
O O1 0.7855(2) 0.1723(3) 0.5887(3) 0.0505(7) Uani d 1
O O2 0.4893(2) 0.2163(3) 0.2448(3) 0.0572(8) Uani d 1
O O3 0.4986(3) 0.1675(3) 0.6408(5) 0.0886(14) Uani d 1
O O4 0.4032(4) 0.0997(3) 0.8175(4) 0.0898(14) Uani d 1
O O5 0.4036(4) 0.3477(3) 0.5317(3) 0.0791(12) Uani d 1
O O6 0.2665(3) 0.4073(2) 0.6611(5) 0.0843(14) Uani d 1
N N1 0.6963(2) 0.1528(2) 0.4931(3) 0.0372(7) Uani d 1
N N2 0.5662(3) 0.1719(2) 0.3361(3) 0.0402(7) Uani d 1
N N3 0.3443(3) 0.2542(2) 0.7295(3) 0.0412(7) Uani d 1
C C1 0.6403(3) 0.2208(2) 0.4199(4) 0.0325(6) Uani d 1
C C2 0.6576(3) 0.0640(3) 0.4565(4) 0.0471(9) Uani d 1
H H2 0.6848 0.0050 0.4944 0.057 Uiso calc 1
C C3 0.5749(4) 0.0760(3) 0.3579(5) 0.0507(10) Uani d 1
H H3 0.5305 0.0276 0.3117 0.061 Uiso calc 1
C C4 0.6552(4) 0.3241(3) 0.4334(5) 0.0528(11) Uani d 1
H H4A 0.6018 0.3566 0.3665 0.079 Uiso calc 1
H H4B 0.7283 0.3410 0.4164 0.079 Uiso calc 1
H H4C 0.6455 0.3439 0.5263 0.079 Uiso calc 1
C C5 0.7590(4) 0.1618(4) 0.7272(4) 0.0552(11) Uani d 1
H H5A 0.8231 0.1759 0.7938 0.083 Uiso calc 1
H H5B 0.7007 0.2062 0.7406 0.083 Uiso calc 1
H H5C 0.7353 0.0963 0.7405 0.083 Uiso calc 1
C C6 0.5176(4) 0.2109(5) 0.1079(5) 0.0747(16) Uani d 1
H H6A 0.4620 0.2429 0.0436 0.112 Uiso calc 1
H H6B 0.5875 0.2422 0.1059 0.112 Uiso calc 1
H H6C 0.5227 0.1438 0.0814 0.112 Uiso calc 1
C C7 0.3078(4) 0.1002(4) 0.5699(6) 0.0638(13) Uani d 1
C C8 0.4643(4) 0.4126(4) 0.7738(5) 0.0544(11) Uani d 1
F F1 0.3469(4) 0.0141(3) 0.5471(5) 0.1128(14) Uani d 1
F F2 0.2968(4) 0.1460(3) 0.4556(4) 0.1203(18) Uani d 1
F F3 0.2132(3) 0.0869(3) 0.6113(5) 0.1010(13) Uani d 1
F F4 0.4827(3) 0.4974(3) 0.7259(4) 0.0969(12) Uani d 1
F F5 0.5554(3) 0.3634(3) 0.7906(4) 0.0971(13) Uani d 1
F F6 0.4327(3) 0.4239(3) 0.8947(3) 0.0912(11) Uani d 1

loop_
_atom_site_aniso_label
_atom_site_aniso_U_11
_atom_site_aniso_U_22
_atom_site_aniso_U_33
_atom_site_aniso_U_12
_atom_site_aniso_U_13
_atom_site_aniso_U_23
S1 0.0445(5) 0.0482(5) 0.0443(5) 0.0172(4) 0.0020(4) -0.0033(4)
S2 0.0394(5) 0.0472(5) 0.0427(5) -0.0042(4) -0.0043(4) 0.0151(4)
O1 0.0275(11) 0.090(2) 0.0318(13) -0.0063(13) -0.0019(10) -0.0038(13)
O2 0.0353(14) 0.094(2) 0.0408(15) 0.0187(15) -0.0008(11) 0.0098(15)
O3 0.0445(18) 0.108(3) 0.119(3) 0.0090(18) 0.029(2) -0.051(3)
O4 0.146(4) 0.058(2) 0.061(2) 0.042(2) -0.002(2) 0.0087(17)
O5 0.096(3) 0.104(3) 0.0363(16) -0.043(2) 0.0043(17) 0.0150(17)
O6 0.0490(18) 0.0506(18) 0.147(4) 0.0084(15) -0.009(2) 0.029(2)
N1 0.0255(14) 0.055(2) 0.0291(15) -0.0026(13) -0.0033(11) 0.0006(12)
N2 0.0335(15) 0.0503(17) 0.0360(16) 0.0028(13) 0.0020(13) 0.0020(13)
N3 0.0450(16) 0.0408(16) 0.0409(15) 0.0099(13) 0.0163(13) 0.0079(13)
C1 0.0285(14) 0.0385(15) 0.0316(14) -0.0005(13) 0.0079(11) 0.0022(14)
C2 0.055(2) 0.0349(18) 0.050(2) 0.0008(16) 0.0041(17) 0.0046(16)
C3 0.055(2) 0.046(2) 0.050(2) -0.0146(18) 0.0018(18) -0.0099(17)
C4 0.066(3) 0.041(2) 0.056(2) -0.0060(18) 0.024(2) -0.005(2)
C5 0.047(2) 0.086(3) 0.0307(18) -0.007(2) -0.0031(16) -0.0013(18)
C6 0.062(3) 0.126(5) 0.036(2) 0.030(3) 0.0037(19) 0.018(3)
C7 0.065(3) 0.062(3) 0.068(3) -0.010(2) 0.022(2) -0.019(2)
C8 0.051(3) 0.065(3) 0.046(2) -0.006(2) 0.0017(19) -0.0008(19)
F1 0.122(3) 0.084(2) 0.136(3) -0.003(2) 0.027(3) -0.062(3)
F2 0.148(4) 0.148(4) 0.0521(19) -0.063(3) -0.030(2) 0.006(2)
F3 0.070(2) 0.097(3) 0.141(4) -0.0255(19) 0.031(2) -0.030(2)
F4 0.108(3) 0.079(2) 0.100(3) -0.047(2) 0.002(2) 0.0081(19)
F5 0.0476(17) 0.131(3) 0.102(3) 0.0050(18) -0.0268(16) -0.040(2)
F6 0.122(3) 0.094(2) 0.0588(17) -0.018(2) 0.0192(18) -0.0246(16)

loop_
_atom_type_symbol
_atom_type_description
_atom_type_scat_dispersion_real
_atom_type_scat_dispersion_imag
_atom_type_scat_source
C C 0.0033 0.0016 'International Tables Vol C Tables 4.2.6.8 and 6.1.1.4'
H H 0.0000 0.0000 'International Tables Vol C Tables 4.2.6.8 and 6.1.1.4'
N N 0.0061 0.0033 'International Tables Vol C Tables 4.2.6.8 and 6.1.1.4'
O O 0.0106 0.0060 'International Tables Vol C Tables 4.2.6.8 and 6.1.1.4'
F F 0.0171 0.0103 'International Tables Vol C Tables 4.2.6.8 and 6.1.1.4'
S S 0.1246 0.1234 'International Tables Vol C Tables 4.2.6.8 and 6.1.1.4'

loop_
_geom_angle_atom_site_label_1
_geom_angle_atom_site_label_2
_geom_angle_atom_site_label_3
_geom_angle
O3 S1 O4 118.7(3)
O3 S1 N3 117.5(2)
O4 S1 N3 106.7(2)
O3 S1 C7 104.9(2)
O4 S1 C7 102.9(3)
N3 S1 C7 103.9(2)
O5 S2 O6 118.7(3)
O5 S2 N3 117.3(2)
O6 S2 N3 106.9(2)
O5 S2 C8 104.8(2)
O6 S2 C8 103.6(2)
N3 S2 C8 103.7(2)
N1 O1 C5 110.5(3)
N2 O2 C6 110.3(3)
C1 N1 C2 111.7(3)
C1 N1 O1 122.6(3)
C2 N1 O1 125.6(3)
C1 N2 C3 112.0(3)
C1 N2 O2 122.1(3)
C3 N2 O2 125.8(4)
S1 N3 S2 123.39(19)
N1 C1 N2 103.4(3)
N1 C1 C4 127.5(4)
N2 C1 C4 129.1(4)
C3 C2 N1 106.7(4)
C3 C2 H2 126.6
N1 C2 H2 126.6
C2 C3 N2 106.1(4)
C2 C3 H3 126.9
N2 C3 H3 126.9
C1 C4 H4A 109.5
C1 C4 H4B 109.5
H4A C4 H4B 109.5
C1 C4 H4C 109.5
H4A C4 H4C 109.5
H4B C4 H4C 109.5
O1 C5 H5A 109.5
O1 C5 H5B 109.5
H5A C5 H5B 109.5
O1 C5 H5C 109.5
H5A C5 H5C 109.5
H5B C5 H5C 109.5
O2 C6 H6A 109.5
O2 C6 H6B 109.5
H6A C6 H6B 109.5
O2 C6 H6C 109.5
H6A C6 H6C 109.5
H6B C6 H6C 109.5
F2 C7 F3 110.6(6)
F2 C7 F1 107.5(5)
F3 C7 F1 106.8(5)
F2 C7 S1 111.3(4)
F3 C7 S1 112.1(4)
F1 C7 S1 108.3(4)
F4 C8 F6 107.9(4)
F4 C8 F5 109.1(5)
F6 C8 F5 108.3(4)
F4 C8 S2 109.7(3)
F6 C8 S2 111.1(3)
F5 C8 S2 110.8(3)

loop_
_geom_bond_atom_site_label_1
_geom_bond_atom_site_label_2
_geom_bond_distance
S1 O3 1.399(4)
S1 O4 1.434(4)
S1 N3 1.565(3)
S1 C7 1.820(5)
S2 O5 1.397(4)
S2 O6 1.421(4)
S2 N3 1.581(3)
S2 C8 1.823(5)
O1 N1 1.379(4)
O1 C5 1.456(5)
O2 N2 1.368(4)
O2 C6 1.444(5)
N1 C1 1.332(5)
N1 C2 1.366(5)
N2 C1 1.337(5)
N2 C3 1.363(5)
C1 C4 1.465(5)
C2 C3 1.324(6)
C2 H2 0.9500
C3 H3 0.9500
C4 H4A 0.9800
C4 H4B 0.9800
C4 H4C 0.9800
C5 H5A 0.9800
C5 H5B 0.9800
C5 H5C 0.9800
C6 H6A 0.9800
C6 H6B 0.9800
C6 H6C 0.9800
C7 F2 1.286(7)
C7 F3 1.316(6)
C7 F1 1.334(7)
C8 F4 1.312(6)
C8 F6 1.315(6)
C8 F5 1.320(6)

loop_
_geom_hbond_atom_site_label_D
_geom_hbond_atom_site_label_H
_geom_hbond_atom_site_label_A
_geom_hbond_site_symmetry_A
_geom_hbond_distance_DH
_geom_hbond_distance_HA
_geom_hbond_distance_DA
_geom_hbond_angle_DHA
_geom_hbond_publ_flag
C3 H3 O4 2_554 0.95 2.396 3.253(6) 150 y
C2 H2 O6 3_545 0.95 2.266 3.155(5) 156 y
C5 H5A O5 4_555 0.98 2.437 3.276(5) 143 y

loop_
_geom_torsion_atom_site_label_1
_geom_torsion_atom_site_label_2
_geom_torsion_atom_site_label_3
_geom_torsion_atom_site_label_4
_geom_torsion
C5 O1 N1 C1 106.1(4)
C5 O1 N1 C2 -77.2(5)
C6 O2 N2 C1 103.0(5)
C6 O2 N2 C3 -80.0(5)
O3 S1 N3 S2 21.3(4)
O4 S1 N3 S2 157.7(3)
C7 S1 N3 S2 -94.0(3)
O5 S2 N3 S1 19.4(4)
O6 S2 N3 S1 155.5(3)
C8 S2 N3 S1 -95.4(3)
C2 N1 C1 N2 -0.4(4)
O1 N1 C1 N2 176.7(3)
C2 N1 C1 C4 177.5(4)
O1 N1 C1 C4 -5.4(6)
C3 N2 C1 N1 0.8(4)
O2 N2 C1 N1 178.2(3)
C3 N2 C1 C4 -177.0(4)
O2 N2 C1 C4 0.4(6)
C1 N1 C2 C3 -0.2(5)
O1 N1 C2 C3 -177.1(3)
N1 C2 C3 N2 0.7(5)
C1 N2 C3 C2 -1.0(5)
O2 N2 C3 C2 -178.3(3)
O3 S1 C7 F2 -56.0(5)
O4 S1 C7 F2 179.1(5)
N3 S1 C7 F2 68.0(5)
O3 S1 C7 F3 179.5(4)
O4 S1 C7 F3 54.6(5)
N3 S1 C7 F3 -56.5(5)
O3 S1 C7 F1 61.9(5)
O4 S1 C7 F1 -62.9(4)
N3 S1 C7 F1 -174.1(4)
O5 S2 C8 F4 59.0(4)
O6 S2 C8 F4 -66.1(4)
N3 S2 C8 F4 -177.5(3)
O5 S2 C8 F6 178.2(4)
O6 S2 C8 F6 53.1(4)
N3 S2 C8 F6 -58.4(4)
O5 S2 C8 F5 -61.5(4)
O6 S2 C8 F5 173.5(4)
N3 S2 C8 F5 62.0(4)

_cod_database_fobs_code 1543462
